data_7123542
loop_
_publ_author_name
'Jeoung, Sungeun'
'Lee, Songho'
'Lee, Jae Hwa'
'Lee, Soochan'
'Choe, Wonyoung'
'Moon, Dohyun'
'Moon, Hoi Ri'

_publ_section_title
;
 Tuning of the flexibility in metal-organic frameworks based on pendant
 arm macrocycles
;
_journal_name_full 'Chemical Communications'
_journal_paper_doi 10.1039/C9CC02819F
_journal_year 2019
_chemical_formula_moiety 'C44 H66 N12 Ni2 O8, 2(C2 H3 N)'
_chemical_formula_sum 'C48 H72 N14 Ni2 O8'
_chemical_formula_weight 1090.61
_chemical_name_systematic as-flexMOF(CH2)
_space_group_crystal_system monoclinic
_space_group_IT_number 15
_space_group_name_Hall '-C 2yc'
_space_group_name_H-M_alt 'C 1 2/c 1'
_symmetry_space_group_name_Hall '-C 2yc'
_symmetry_space_group_name_H-M 'C 1 2/c 1'
_atom_sites_solution_hydrogens mixed
_audit_creation_method SHELXL-2018/3
_audit_update_record
;
2019-05-17 deposited with the CCDC.    2019-05-24 downloaded from the CCDC.
;
_cell_angle_alpha 90
_cell_angle_beta 105.16(3)
_cell_angle_gamma 90
_cell_formula_units_Z 4
_cell_length_a 12.920(3)
_cell_length_b 32.634(7)
_cell_length_c 15.617(3)
_cell_measurement_reflns_used 92121
_cell_measurement_temperature 220(2)
_cell_measurement_theta_max 33.679
_cell_measurement_theta_min 0.350
_cell_volume 6355(3)
_computing_cell_refinement '<i>HKL3000sm</i>(Otwinowski & Minor, 1997)'
_computing_data_collection '<i>PAL BL2D-SMDC Program</i>(Shin et.al, 2016)'
_computing_data_reduction '<i>HKL3000sm</i>(Otwinowski & Minor, 1997)'
_computing_molecular_graphics '<i>DIAMOND 4</i>(Putz&Brandenburg, 2014)'
_computing_publication_material '<i>publCIF</i>(Westrip, 2010)'
_computing_structure_refinement '<i>SHELXL-2018</i>(Sheldrick, 2015b)'
_computing_structure_solution '<i>SHELXT-2018</i>(Sheldrick, 2015a)'
_diffrn_ambient_temperature 220(2)
_diffrn_measured_fraction_theta_full 0.989
_diffrn_measured_fraction_theta_max 0.986
_diffrn_measurement_device_type 'Rayonix MX225HS CCD area detector'
_diffrn_measurement_method 'omega scan'
_diffrn_radiation_type synchrotron
_diffrn_radiation_wavelength 0.610
_diffrn_reflns_av_R_equivalents 0.0434
_diffrn_reflns_av_unetI/netI 0.0319
_diffrn_reflns_Laue_measured_fraction_full 0.989
_diffrn_reflns_Laue_measured_fraction_max 0.986
_diffrn_reflns_limit_h_max 17
_diffrn_reflns_limit_h_min -17
_diffrn_reflns_limit_k_max 45
_diffrn_reflns_limit_k_min -45
_diffrn_reflns_limit_l_max 21
_diffrn_reflns_limit_l_min -21
_diffrn_reflns_number 31733
_diffrn_reflns_point_group_measured_fraction_full 0.989
_diffrn_reflns_point_group_measured_fraction_max 0.986
_diffrn_reflns_theta_full 21.469
_diffrn_reflns_theta_max 25.000
_diffrn_reflns_theta_min 1.500
_diffrn_source 'PLSII 2D bending magnet'
_exptl_absorpt_coefficient_mu 0.428
_exptl_absorpt_correction_T_max 1.000
_exptl_absorpt_correction_T_min 0.918
_exptl_absorpt_correction_type empirical
_exptl_absorpt_process_details '<i>HKL3000sm Scalepack</i>(Otwinowski et.al,2003)'
_exptl_crystal_colour 'pale purple'
_exptl_crystal_density_diffrn 1.140
_exptl_crystal_description block
_exptl_crystal_F_000 2312
_exptl_crystal_size_max 0.215
_exptl_crystal_size_mid 0.198
_exptl_crystal_size_min 0.105
_refine_diff_density_max 1.270
_refine_diff_density_min -0.731
_refine_diff_density_rms 0.095
_refine_ls_extinction_coef 0.0024(8)
_refine_ls_extinction_expression Fc^*^=kFc[1+0.001xFc^2^\l^3^/sin(2\q)]^-1/4^
_refine_ls_extinction_method 'SHELXL-2018/3 (Sheldrick 2018)'
_refine_ls_goodness_of_fit_ref 1.127
_refine_ls_hydrogen_treatment constr
_refine_ls_matrix_type full
_refine_ls_number_parameters 321
_refine_ls_number_reflns 8742
_refine_ls_number_restraints 296
_refine_ls_restrained_S_all 1.145
_refine_ls_R_factor_all 0.0873
_refine_ls_R_factor_gt 0.0784
_refine_ls_shift/su_max 0.000
_refine_ls_shift/su_mean 0.000
_refine_ls_structure_factor_coef Fsqd
_refine_ls_weighting_details 'w=1/[\s^2^(Fo^2^)+(0.1896P)^2^+1.3860P] where P=(Fo^2^+2Fc^2^)/3'
_refine_ls_weighting_scheme calc
_refine_ls_wR_factor_gt 0.2657
_refine_ls_wR_factor_ref 0.2778
_reflns_Friedel_coverage 0.000
_reflns_number_gt 6808
_reflns_number_total 8742
_reflns_threshold_expression 'I > 2\s(I)'
_cod_data_source_file c9cc02819f2.cif
_cod_data_source_block asflex_CH2_sq
_cod_original_cell_volume 6355(2)
_cod_database_code 7123542
_shelx_shelxl_version_number 2018/3
_shelx_space_group_comment
;
The symmetry employed for this shelxl refinement is uniquely defined
by the following loop, which should always be used as a source of
symmetry information in preference to the above space-group names.
They are only intended as comments.
;
_shelx_estimated_absorpt_t_min 0.914
_shelx_estimated_absorpt_t_max 0.956

loop_
_space_group_symop_operation_xyz
'x, y, z'
'-x, y, -z+1/2'
'x+1/2, y+1/2, z'
'-x+1/2, y+1/2, -z+1/2'
'-x, -y, -z'
'x, -y, z-1/2'
'-x+1/2, -y+1/2, -z'
'x+1/2, -y+1/2, z-1/2'

loop_
_atom_site_label
_atom_site_type_symbol
_atom_site_fract_x
_atom_site_fract_y
_atom_site_fract_z
_atom_site_U_iso_or_equiv
_atom_site_adp_type
_atom_site_occupancy
_atom_site_site_symmetry_order
_atom_site_calc_flag
_atom_site_refinement_flags_posn
_atom_site_refinement_flags_adp
_atom_site_refinement_flags_occupancy
_atom_site_disorder_assembly
_atom_site_disorder_group
Ni1 Ni 0.750000 0.750000 0.500000 0.05298(19) Uani 1 2 d S U P . .
N1 N 0.82988(19) 0.77184(7) 0.41097(16) 0.0632(5) Uani 1 1 d . U . . .
H1 H 0.841144 0.748775 0.373214 0.076 Uiso 1 1 calc R U . . .
N2 N 1.0095(2) 0.76256(10) 0.5150(2) 0.0711(6) Uani 1 1 d . U . . .
N3 N 0.88630(18) 0.72588(6) 0.58423(15) 0.0585(5) Uani 1 1 d . U . . .
H3 H 0.901388 0.699482 0.558663 0.070 Uiso 1 1 calc R U . . .
C1 C 0.7543(3) 0.80126(11) 0.3547(2) 0.0732(8) Uani 1 1 d . U . . .
H1A H 0.775740 0.806627 0.300036 0.088 Uiso 1 1 calc R U . . .
H1B H 0.755643 0.827258 0.386408 0.088 Uiso 1 1 calc R U . . .
C2 C 0.9370(2) 0.79040(10) 0.4547(2) 0.0715(7) Uani 1 1 d . U . . .
H2A H 0.971013 0.799288 0.408618 0.086 Uiso 1 1 calc R U . . .
H2B H 0.925853 0.814777 0.487842 0.086 Uiso 1 1 calc R U . . .
C3 C 0.9828(2) 0.75200(8) 0.5956(2) 0.0642(7) Uani 1 1 d . U . . .
H3A H 0.971565 0.777340 0.625661 0.077 Uiso 1 1 calc R U . . .
H3B H 1.043993 0.737716 0.634496 0.077 Uiso 1 1 calc R U . . .
C4 C 0.8582(2) 0.71673(10) 0.6676(2) 0.0686(7) Uani 1 1 d . U . . .
H4A H 0.860704 0.741857 0.702486 0.082 Uiso 1 1 calc R U . . .
H4B H 0.909436 0.697123 0.702841 0.082 Uiso 1 1 calc R U . . .
C5 C 1.0519(3) 0.72913(14) 0.4701(3) 0.0841(9) Uani 1 1 d . U . . .
H5A H 1.070625 0.740200 0.417738 0.101 Uiso 1 1 calc R U . . .
H5B H 0.995753 0.708484 0.449716 0.101 Uiso 1 1 calc R U . . .
C6 C 1.1475(4) 0.70930(18) 0.5285(4) 0.1067(14) Uani 1 1 d . U . . .
H6 H 1.205640 0.726583 0.553842 0.128 Uiso 1 1 calc R U . . .
C7 C 1.1599(6) 0.6713(2) 0.5484(5) 0.142(2) Uani 1 1 d . U . . .
H7A H 1.104326 0.652661 0.524887 0.170 Uiso 1 1 calc R U . . .
H7B H 1.224568 0.662078 0.586442 0.170 Uiso 1 1 calc R U . . .
Ni2 Ni 0.500000 0.500000 0.000000 0.0611(2) Uani 1 2 d S U P . .
N4 N 0.5795(4) 0.44892(10) 0.0569(2) 0.1029(11) Uani 1 1 d . U . . .
H4 H 0.599900 0.452954 0.121993 0.123 Uiso 1 1 calc R U . . .
N5 N 0.4419(5) 0.41253(15) 0.0706(3) 0.1392(17) Uani 1 1 d D U . . .
N6 N 0.3609(4) 0.48017(12) 0.0258(4) 0.1292(17) Uani 1 1 d . U . . .
H6A H 0.378714 0.489471 0.088262 0.155 Uiso 1 1 calc R U . . .
C8 C 0.6923(6) 0.4499(2) 0.0223(5) 0.145(2) Uani 1 1 d . U . . .
H8A H 0.751005 0.437420 0.067606 0.174 Uiso 1 1 calc R U . . .
H8B H 0.681648 0.433677 -0.032178 0.174 Uiso 1 1 calc R U . . .
C9 C 0.5340(7) 0.41094(16) 0.0397(4) 0.1377(19) Uani 1 1 d . U . . .
H9A H 0.583153 0.389686 0.070919 0.165 Uiso 1 1 calc R U . . .
H9B H 0.515448 0.405105 -0.024080 0.165 Uiso 1 1 calc R U . . .
C10 C 0.3553(6) 0.4390(2) 0.0438(7) 0.162(3) Uani 1 1 d . U . . .
H10A H 0.308484 0.426885 -0.009835 0.195 Uiso 1 1 calc R U . . .
H10B H 0.316068 0.437248 0.089627 0.195 Uiso 1 1 calc R U . . .
C11 C 0.2783(5) 0.5071(2) -0.0050(6) 0.141(2) Uani 1 1 d . U . . .
H11A H 0.235289 0.508127 0.038118 0.169 Uiso 1 1 calc R U . . .
H11B H 0.232408 0.496098 -0.060364 0.169 Uiso 1 1 calc R U . . .
C12 C 0.456182 0.409643 0.168292 0.181(3) Uani 1 1 d D U . A -1
H12A H 0.390755 0.419464 0.182164 0.217 Uiso 1 1 d . U . B -1
H12B H 0.515425 0.427608 0.198236 0.217 Uiso 1 1 d . U . C -1
C13 C 0.481050 0.363379 0.204247 0.225(5) Uani 1 1 d D U . A -1
H13 H 0.548985 0.353189 0.203900 0.270 Uiso 1 1 d . U . D -1
C14 C 0.420032 0.338156 0.233747 0.440(17) Uani 1 1 d D U . A -1
H14A H 0.351027 0.346350 0.235940 0.528 Uiso 1 1 d . U . E -1
H14B H 0.445065 0.311790 0.252809 0.528 Uiso 1 1 d . U . F -1
O1 O 0.71226(15) 0.69485(5) 0.42439(14) 0.0623(5) Uani 1 1 d . U . . .
O2 O 0.8617(2) 0.65829(8) 0.4673(2) 0.0994(10) Uani 1 1 d . U . . .
O3 O 0.5284(2) 0.53331(6) 0.12039(13) 0.0799(7) Uani 1 1 d . U . . .
O4 O 0.6234(4) 0.49146(8) 0.22527(19) 0.1357(17) Uani 1 1 d . U . . .
C15 C 0.7679(2) 0.66364(8) 0.4225(2) 0.0621(6) Uani 1 1 d . U . . .
C16 C 0.7166(2) 0.62908(7) 0.36114(16) 0.0544(5) Uani 1 1 d . U . . .
C17 C 0.7810(2) 0.59690(9) 0.3468(2) 0.0679(7) Uani 1 1 d . U . . .
H17 H 0.855282 0.597357 0.373162 0.081 Uiso 1 1 calc R U . . .
C18 C 0.7355(3) 0.56444(9) 0.2940(2) 0.0726(8) Uani 1 1 d . U . . .
H18 H 0.779628 0.543111 0.283795 0.087 Uiso 1 1 calc R U . . .
C19 C 0.6261(3) 0.56248(8) 0.25567(17) 0.0647(7) Uani 1 1 d . U . . .
C20 C 0.5587(2) 0.59430(6) 0.26888(14) 0.0524(5) Uani 1 1 d . U . . .
C21 C 0.60675(19) 0.62743(6) 0.32246(14) 0.0488(5) Uani 1 1 d . U . . .
H21 H 0.563272 0.649071 0.332384 0.059 Uiso 1 1 calc R U . . .
C22 C 0.5869(4) 0.52561(9) 0.1965(2) 0.0851(11) Uani 1 1 d . U . . .
N1S N 0.8067(7) 0.71847(19) 0.2295(4) 0.154(2) Uani 1 1 d . U . . .
C1S C 0.7559(5) 0.69340(18) 0.1840(4) 0.1071(13) Uani 1 1 d . U . . .
C2S C 0.6927(5) 0.66130(17) 0.1253(4) 0.1091(14) Uani 1 1 d . U . . .
H2S1 H 0.624727 0.672728 0.092035 0.164 Uiso 1 1 calc R U . . .
H2S2 H 0.679626 0.638561 0.161085 0.164 Uiso 1 1 calc R U . . .
H2S3 H 0.732437 0.651677 0.084431 0.164 Uiso 1 1 calc R U . . .

loop_
_atom_site_aniso_label
_atom_site_aniso_U_11
_atom_site_aniso_U_22
_atom_site_aniso_U_33
_atom_site_aniso_U_23
_atom_site_aniso_U_13
_atom_site_aniso_U_12
Ni1 0.0536(3) 0.0369(3) 0.0586(3) -0.00517(15) -0.0029(2) -0.00614(14)
N1 0.0629(12) 0.0503(11) 0.0689(13) -0.0018(9) 0.0038(10) -0.0083(9)
N2 0.0572(12) 0.0623(15) 0.0855(17) -0.0047(13) 0.0036(11) -0.0055(11)
N3 0.0579(11) 0.0418(10) 0.0658(12) -0.0054(8) -0.0020(9) -0.0041(8)
C1 0.0697(16) 0.0691(18) 0.0722(17) 0.0131(14) 0.0030(13) -0.0057(13)
C2 0.0622(14) 0.0624(16) 0.0816(18) 0.0021(14) 0.0037(13) -0.0135(12)
C3 0.0555(13) 0.0532(14) 0.0732(16) -0.0096(11) -0.0021(12) -0.0073(10)
C4 0.0681(15) 0.0605(16) 0.0649(14) 0.0015(12) -0.0046(12) -0.0031(12)
C5 0.077(2) 0.089(3) 0.086(2) -0.0091(18) 0.0220(17) 0.0012(17)
C6 0.089(3) 0.115(3) 0.119(3) 0.009(3) 0.033(2) 0.024(2)
C7 0.143(5) 0.125(5) 0.161(5) 0.015(4) 0.047(4) 0.051(4)
Ni2 0.0749(3) 0.0366(3) 0.0572(3) -0.01231(16) -0.0087(2) 0.00862(17)
N4 0.144(3) 0.0591(15) 0.0809(17) -0.0187(13) -0.0152(17) 0.0297(16)
N5 0.159(4) 0.100(3) 0.141(4) -0.049(3) 0.009(3) 0.010(3)
N6 0.120(3) 0.065(2) 0.213(5) -0.034(3) 0.062(3) -0.0049(18)
C8 0.184(5) 0.116(4) 0.131(4) -0.036(3) 0.035(4) 0.071(4)
C9 0.210(5) 0.073(3) 0.110(3) -0.013(2) 0.007(4) 0.045(3)
C10 0.127(4) 0.126(5) 0.227(8) 0.070(5) 0.034(5) -0.005(3)
C11 0.089(3) 0.131(5) 0.187(7) -0.002(4) 0.008(4) 0.000(3)
C12 0.252(10) 0.133(5) 0.148(5) -0.029(4) 0.037(5) 0.035(6)
C13 0.325(16) 0.147(6) 0.183(8) -0.016(5) 0.030(10) 0.059(8)
C14 0.62(4) 0.41(2) 0.277(18) 0.183(18) 0.08(3) -0.07(2)
O1 0.0609(9) 0.0400(8) 0.0745(12) -0.0134(8) -0.0026(8) -0.0037(7)
O2 0.0714(13) 0.0662(13) 0.131(2) -0.0372(14) -0.0265(14) 0.0117(10)
O3 0.1067(16) 0.0520(11) 0.0592(10) -0.0181(8) -0.0174(10) 0.0223(10)
O4 0.228(4) 0.0473(12) 0.0792(15) -0.0188(11) -0.053(2) 0.0359(18)
C15 0.0587(13) 0.0441(12) 0.0721(15) -0.0102(10) -0.0032(11) -0.0036(9)
C16 0.0623(12) 0.0399(11) 0.0545(11) -0.0062(8) 0.0034(10) 0.0007(9)
C17 0.0637(14) 0.0610(15) 0.0701(16) -0.0142(12) 0.0018(12) 0.0100(12)
C18 0.0840(18) 0.0551(15) 0.0671(15) -0.0162(12) -0.0004(14) 0.0203(13)
C19 0.0876(17) 0.0416(11) 0.0502(11) -0.0105(9) -0.0080(12) 0.0123(11)
C20 0.0730(14) 0.0329(9) 0.0422(9) -0.0012(7) -0.0014(9) 0.0009(9)
C21 0.0610(12) 0.0329(9) 0.0472(10) -0.0035(7) 0.0046(9) 0.0008(8)
C22 0.126(3) 0.0440(13) 0.0607(14) -0.0160(11) -0.0191(17) 0.0223(15)
N1S 0.205(6) 0.133(5) 0.133(4) -0.032(3) 0.059(4) -0.015(4)
C1S 0.119(4) 0.109(3) 0.105(3) 0.009(3) 0.051(3) 0.012(3)
C2S 0.123(4) 0.104(3) 0.107(3) 0.011(2) 0.041(3) 0.013(3)

loop_
_atom_type_symbol
_atom_type_description
_atom_type_scat_dispersion_real
_atom_type_scat_dispersion_imag
_atom_type_scat_source
C C 0.0019 0.0011 'International Tables Vol C Tables 4.2.6.8 and 6.1.1.4'
H H 0.0000 0.0000 'International Tables Vol C Tables 4.2.6.8 and 6.1.1.4'
N N 0.0040 0.0024 'International Tables Vol C Tables 4.2.6.8 and 6.1.1.4'
O O 0.0074 0.0043 'International Tables Vol C Tables 4.2.6.8 and 6.1.1.4'
Ni Ni 0.3348 0.8487 'International Tables Vol C Tables 4.2.6.8 and 6.1.1.4'

loop_
_geom_angle_atom_site_label_1
_geom_angle_atom_site_label_2
_geom_angle_atom_site_label_3
_geom_angle
_geom_angle_site_symmetry_1
_geom_angle_site_symmetry_3
N3 Ni1 N3 180.0 . 7_666
N3 Ni1 N1 93.88(10) . .
N3 Ni1 N1 86.12(10) 7_666 .
N3 Ni1 N1 86.13(10) . 7_666
N3 Ni1 N1 93.87(10) 7_666 7_666
N1 Ni1 N1 180.00(10) . 7_666
N3 Ni1 O1 93.69(8) . .
N3 Ni1 O1 86.31(8) 7_666 .
N1 Ni1 O1 90.03(9) . .
N1 Ni1 O1 89.97(9) 7_666 .
N3 Ni1 O1 86.31(8) . 7_666
N3 Ni1 O1 93.69(8) 7_666 7_666
N1 Ni1 O1 89.97(9) . 7_666
N1 Ni1 O1 90.03(9) 7_666 7_666
O1 Ni1 O1 180.0 . 7_666
C1 N1 C2 113.2(2) . .
C1 N1 Ni1 104.8(2) . .
C2 N1 Ni1 113.39(19) . .
C1 N1 H1 108.4 . .
C2 N1 H1 108.4 . .
Ni1 N1 H1 108.4 . .
C3 N2 C2 117.1(3) . .
C3 N2 C5 116.4(3) . .
C2 N2 C5 114.1(3) . .
C4 N3 C3 113.9(2) . .
C4 N3 Ni1 105.96(18) . .
C3 N3 Ni1 114.12(17) . .
C4 N3 H3 107.5 . .
C3 N3 H3 107.5 . .
Ni1 N3 H3 107.5 . .
N1 C1 C4 109.1(3) . 7_666
N1 C1 H1A 109.9 . .
C4 C1 H1A 109.9 7_666 .
N1 C1 H1B 109.9 . .
C4 C1 H1B 109.9 7_666 .
H1A C1 H1B 108.3 . .
N2 C2 N1 113.7(3) . .
N2 C2 H2A 108.8 . .
N1 C2 H2A 108.8 . .
N2 C2 H2B 108.8 . .
N1 C2 H2B 108.8 . .
H2A C2 H2B 107.7 . .
N2 C3 N3 114.9(2) . .
N2 C3 H3A 108.5 . .
N3 C3 H3A 108.5 . .
N2 C3 H3B 108.5 . .
N3 C3 H3B 108.5 . .
H3A C3 H3B 107.5 . .
N3 C4 C1 108.5(2) . 7_666
N3 C4 H4A 110.0 . .
C1 C4 H4A 110.0 7_666 .
N3 C4 H4B 110.0 . .
C1 C4 H4B 110.0 7_666 .
H4A C4 H4B 108.4 . .
N2 C5 C6 112.5(4) . .
N2 C5 H5A 109.1 . .
C6 C5 H5A 109.1 . .
N2 C5 H5B 109.1 . .
C6 C5 H5B 109.1 . .
H5A C5 H5B 107.8 . .
C7 C6 C5 127.3(6) . .
C7 C6 H6 116.4 . .
C5 C6 H6 116.4 . .
C6 C7 H7A 120.0 . .
C6 C7 H7B 120.0 . .
H7A C7 H7B 120.0 . .
N4 Ni2 N4 180.0 5_665 .
N4 Ni2 N6 88.6(2) 5_665 .
N4 Ni2 N6 91.4(2) . .
N4 Ni2 N6 91.4(2) 5_665 5_665
N4 Ni2 N6 88.6(2) . 5_665
N6 Ni2 N6 180.0 . 5_665
N4 Ni2 O3 94.71(11) 5_665 5_665
N4 Ni2 O3 85.29(11) . 5_665
N6 Ni2 O3 93.15(17) . 5_665
N6 Ni2 O3 86.85(17) 5_665 5_665
N4 Ni2 O3 85.28(11) 5_665 .
N4 Ni2 O3 94.72(11) . .
N6 Ni2 O3 86.85(17) . .
N6 Ni2 O3 93.15(17) 5_665 .
O3 Ni2 O3 180.00(14) 5_665 .
C9 N4 C8 108.5(4) . .
C9 N4 Ni2 120.9(4) . .
C8 N4 Ni2 103.0(3) . .
C9 N4 H4 107.9 . .
C8 N4 H4 107.9 . .
Ni2 N4 H4 107.9 . .
C10 N5 C9 127.7(6) . .
C10 N5 C12 102.8(5) . .
C9 N5 C12 117.5(5) . .
C11 N6 C10 128.3(6) . .
C11 N6 Ni2 111.8(5) . .
C10 N6 Ni2 116.4(4) . .
C11 N6 H6A 96.2 . .
C10 N6 H6A 96.2 . .
Ni2 N6 H6A 96.2 . .
C11 C8 N4 110.9(4) 5_665 .
C11 C8 H8A 109.5 5_665 .
N4 C8 H8A 109.5 . .
C11 C8 H8B 109.5 5_665 .
N4 C8 H8B 109.5 . .
H8A C8 H8B 108.0 . .
N4 C9 N5 105.1(4) . .
N4 C9 H9A 110.7 . .
N5 C9 H9A 110.7 . .
N4 C9 H9B 110.7 . .
N5 C9 H9B 110.7 . .
H9A C9 H9B 108.8 . .
N6 C10 N5 125.9(6) . .
N6 C10 H10A 105.8 . .
N5 C10 H10A 105.8 . .
N6 C10 H10B 105.8 . .
N5 C10 H10B 105.8 . .
H10A C10 H10B 106.2 . .
N6 C11 C8 117.0(6) . 5_665
N6 C11 H11A 108.0 . .
C8 C11 H11A 108.0 5_665 .
N6 C11 H11B 108.0 . .
C8 C11 H11B 108.0 5_665 .
H11A C11 H11B 107.3 . .
N5 C12 C13 112.04(19) . .
N5 C12 H12A 108.8(2) . .
C13 C12 H12A 109.506(11) . .
N5 C12 H12B 108.8(2) . .
C13 C12 H12B 109.511(19) . .
H12A C12 H12B 108.062(14) . .
C14 C13 C12 129.026(9) . .
C14 C13 H13 115.489(14) . .
C12 C13 H13 115.485(10) . .
C13 C14 H14A 120.000(14) . .
C13 C14 H14B 119.997(11) . .
H14A C14 H14B 120.003(9) . .
C15 O1 Ni1 130.48(16) . .
C22 O3 Ni2 131.20(19) . .
O2 C15 O1 125.6(2) . .
O2 C15 C16 116.8(2) . .
O1 C15 C16 117.6(2) . .
C21 C16 C17 119.0(2) . .
C21 C16 C15 122.1(2) . .
C17 C16 C15 118.8(2) . .
C18 C17 C16 119.8(3) . .
C18 C17 H17 120.1 . .
C16 C17 H17 120.1 . .
C17 C18 C19 121.5(3) . .
C17 C18 H18 119.2 . .
C19 C18 H18 119.2 . .
C18 C19 C20 120.3(2) . .
C18 C19 C22 116.1(3) . .
C20 C19 C22 123.6(3) . .
C19 C20 C21 117.5(2) . .
C19 C20 C20 123.57(17) . 2_655
C21 C20 C20 118.96(19) . 2_655
C16 C21 C20 121.9(2) . .
C16 C21 H21 119.0 . .
C20 C21 H21 119.0 . .
O4 C22 O3 126.7(3) . .
O4 C22 C19 116.9(3) . .
O3 C22 C19 116.0(2) . .
N1S C1S C2S 179.0(6) . .
C1S C2S H2S1 109.5 . .
C1S C2S H2S2 109.5 . .
H2S1 C2S H2S2 109.5 . .
C1S C2S H2S3 109.5 . .
H2S1 C2S H2S3 109.5 . .
H2S2 C2S H2S3 109.5 . .

loop_
_geom_bond_atom_site_label_1
_geom_bond_atom_site_label_2
_geom_bond_distance
_geom_bond_site_symmetry_2
Ni1 N3 2.059(2) .
Ni1 N3 2.059(2) 7_666
Ni1 N1 2.063(3) .
Ni1 N1 2.063(3) 7_666
Ni1 O1 2.1376(17) .
Ni1 O1 2.1376(17) 7_666
N1 C1 1.483(4) .
N1 C2 1.501(4) .
N1 H1 0.9900 .
N2 C3 1.432(5) .
N2 C2 1.459(4) .
N2 C5 1.478(5) .
N3 C4 1.472(4) .
N3 C3 1.482(4) .
N3 H3 0.9900 .
C1 C4 1.521(4) 7_666
C1 H1A 0.9800 .
C1 H1B 0.9800 .
C2 H2A 0.9800 .
C2 H2B 0.9800 .
C3 H3A 0.9800 .
C3 H3B 0.9800 .
C4 H4A 0.9800 .
C4 H4B 0.9800 .
C5 C6 1.479(6) .
C5 H5A 0.9800 .
C5 H5B 0.9800 .
C6 C7 1.277(8) .
C6 H6 0.9400 .
C7 H7A 0.9400 .
C7 H7B 0.9400 .
Ni2 N4 2.036(3) 5_665
Ni2 N4 2.036(3) .
Ni2 N6 2.046(5) .
Ni2 N6 2.046(5) 5_665
Ni2 O3 2.1190(19) 5_665
Ni2 O3 2.1191(19) .
N4 C9 1.368(7) .
N4 C8 1.681(9) .
N4 H4 0.9900 .
N5 C10 1.390(9) .
N5 C9 1.397(10) .
N5 C12 1.492(5) .
N6 C11 1.370(8) .
N6 C10 1.378(7) .
N6 H6A 0.9900 .
C8 C11 1.497(10) 5_665
C8 H8A 0.9800 .
C8 H8B 0.9800 .
C9 H9A 0.9800 .
C9 H9B 0.9800 .
C10 H10A 0.9800 .
C10 H10B 0.9800 .
C11 H11A 0.9800 .
C11 H11B 0.9800 .
C12 C13 1.6136(3) .
C12 H12A 0.97980(18) .
C12 H12B 0.9803(2) .
C13 C14 1.3043(2) .
C13 H13 0.93995(16) .
C14 H14A 0.93994(17) .
C14 H14B 0.93976(16) .
O1 C15 1.251(3) .
O2 C15 1.243(4) .
O3 C22 1.255(4) .
O4 C22 1.247(4) .
C15 C16 1.515(3) .
C16 C21 1.391(3) .
C16 C17 1.394(4) .
C17 C18 1.376(4) .
C17 H17 0.9400 .
C18 C19 1.384(5) .
C18 H18 0.9400 .
C19 C20 1.405(4) .
C19 C22 1.521(4) .
C20 C21 1.408(3) .
C20 C20 1.477(5) 2_655
C21 H21 0.9400 .
N1S C1S 1.166(8) .
C1S C2S 1.488(8) .
C2S H2S1 0.9700 .
C2S H2S2 0.9700 .
C2S H2S3 0.9700 .

loop_
_geom_hbond_atom_site_label_D
_geom_hbond_atom_site_label_H
_geom_hbond_atom_site_label_A
_geom_hbond_distance_DH
_geom_hbond_distance_HA
_geom_hbond_distance_DA
_geom_hbond_angle_DHA
_geom_hbond_publ_flag
N1 H1 N1S 0.99 2.39 3.272(6) 148.8 yes
N3 H3 O2 0.99 1.93 2.828(3) 149.5 yes
N4 H4 O4 0.99 2.00 2.895(4) 148.6 yes
N6 H6A O3 0.99 2.35 2.864(5) 111.3 yes

loop_
_geom_torsion_atom_site_label_1
_geom_torsion_atom_site_label_2
_geom_torsion_atom_site_label_3
_geom_torsion_atom_site_label_4
_geom_torsion
_geom_torsion_site_symmetry_1
_geom_torsion_site_symmetry_4
C2 N1 C1 C4 -166.1(3) . 7_666
Ni1 N1 C1 C4 -42.0(3) . 7_666
C3 N2 C2 N1 -69.4(4) . .
C5 N2 C2 N1 71.4(4) . .
C1 N1 C2 N2 176.0(3) . .
Ni1 N1 C2 N2 56.8(3) . .
C2 N2 C3 N3 69.0(3) . .
C5 N2 C3 N3 -71.0(3) . .
C4 N3 C3 N2 -177.8(3) . .
Ni1 N3 C3 N2 -56.0(3) . .
C3 N3 C4 C1 166.8(2) . 7_666
Ni1 N3 C4 C1 40.6(3) . 7_666
C3 N2 C5 C6 -55.9(5) . .
C2 N2 C5 C6 162.9(4) . .
N2 C5 C6 C7 123.6(6) . .
C9 N4 C8 C11 157.3(6) . 5_665
Ni2 N4 C8 C11 27.9(6) . 5_665
C8 N4 C9 N5 179.6(4) . .
Ni2 N4 C9 N5 -61.8(6) . .
C10 N5 C9 N4 59.1(8) . .
C12 N5 C9 N4 -76.8(5) . .
C11 N6 C10 N5 176.3(9) . .
Ni2 N6 C10 N5 19.3(12) . .
C9 N5 C10 N6 -40.3(13) . .
C12 N5 C10 N6 100.4(9) . .
C10 N6 C11 C8 -177.7(8) . 5_665
Ni2 N6 C11 C8 -19.8(9) . 5_665
C10 N5 C12 C13 138.4(4) . .
C9 N5 C12 C13 -76.0(5) . .
N5 C12 C13 C14 -109.5(3) . .
Ni1 O1 C15 O2 0.3(5) . .
Ni1 O1 C15 C16 179.60(18) . .
O2 C15 C16 C21 165.9(3) . .
O1 C15 C16 C21 -13.5(4) . .
O2 C15 C16 C17 -10.7(5) . .
O1 C15 C16 C17 169.9(3) . .
C21 C16 C17 C18 0.9(5) . .
C15 C16 C17 C18 177.6(3) . .
C16 C17 C18 C19 -1.2(5) . .
C17 C18 C19 C20 1.0(5) . .
C17 C18 C19 C22 178.1(3) . .
C18 C19 C20 C21 -0.5(4) . .
C22 C19 C20 C21 -177.3(3) . .
C18 C19 C20 C20 -179.3(3) . 2_655
C22 C19 C20 C20 3.8(5) . 2_655
C17 C16 C21 C20 -0.4(4) . .
C15 C16 C21 C20 -176.9(2) . .
C19 C20 C21 C16 0.1(4) . .
C20 C20 C21 C16 179.0(2) 2_655 .
Ni2 O3 C22 O4 -19.0(8) . .
Ni2 O3 C22 C19 154.2(3) . .
C18 C19 C22 O4 45.5(6) . .
C20 C19 C22 O4 -137.5(4) . .
C18 C19 C22 O3 -128.4(4) . .
C20 C19 C22 O3 48.6(6) . .
